data_2001488
loop_
_publ_author_name
'Rochon, F. D.'
'Melanson, R.'

_publ_section_title
;
 Structures of <i>trans</i>-[TcCl~4~{P(CH~3~)~3~}~2~] and
 [P(C~7~H~7~)~3~{C(CH~3~)~2~CH~2~COCH~3~}]~2~[TcCl~6~]
;
_journal_issue 7
_journal_name_full 'Acta Crystallographica Section C'
_journal_page_first 1259
_journal_page_last 1262
_journal_paper_doi 10.1107/S010827019300321X
_journal_volume 49
_journal_year 1993
_chemical_formula_sum 'C6 H18 Cl4 P2 Tc'
_chemical_formula_weight 392.88
_symmetry_cell_setting monoclinic
_symmetry_space_group_name_Hall '-P 2ybc'
_symmetry_space_group_name_H-M 'P 1 21/c 1'
_cell_angle_alpha 90
_cell_angle_beta 100.73(2)
_cell_angle_gamma 90
_cell_formula_units_Z 2
_cell_length_a 6.639(2)
_cell_length_b 8.443(3)
_cell_length_c 13.559(4)
_cell_volume 746.7(4)
_diffrn_radiation_type Mo
_diffrn_radiation_wavelength 0.71069
_exptl_absorpt_coefficient_mu 1.82
_exptl_crystal_density_diffrn 1.738
_exptl_crystal_F_000 390
_cod_data_source_file cd1023.cif
_cod_data_source_block cd1023_structure_1_of_2
_cod_original_formula_sum 'C6 H18 Cl4 P2 Tc1'
_cod_database_code 2001488

loop_
_atom_site_label
_atom_site_fract_x
_atom_site_fract_y
_atom_site_fract_z
_atom_site_U_iso_or_equiv
Tc .0 .0 .0 .0284(2)
Cl(1) .2442(2) .0004(3) -.10210(10) .0482(4)
Cl(2) -.1793(3) .1992(2) -.09830(10) .0463(4)
P .1853(3) .2167(2) .10900(10) .0344(5)
C(1) .3601(8) .3282(7) .0492(4) .0540(8)
C(2) .3325(8) .1496(7) .2279(4) .0529(8)
C(3) .0091(8) .3632(6) .1421(4) .0496(8)
H1a .4589 .2578 .0294 .070
H1b .4297 .4054 .0954 .070
H1c .2852 .3810 -.0089 .070
H2a .4302 .0713 .2159 .062
H2b .2419 .1040 .2676 .062
H2c .4037 .2378 .2631 .062
H3a -.0748 .4038 .0821 .062
H3b .0855 .4483 .1783 .062
H3c -.0764 .3148 .1835 .062

loop_
_geom_angle_atom_site_label_1
_geom_angle_atom_site_label_2
_geom_angle_atom_site_label_3
_geom_angle
Cl(1) Tc Cl(2) 89.80(10)
Tc P C(1) 113.6(2)
C(1) P C(2) 106.1(3)
Cl(1) Tc P 91.70(10)
Tc P C(2) 114.7(2)
C(1) P C(3) 104.7(3)
Cl(2) Tc P 87.30(10)
Tc P C(3) 111.9(2)
C(2) P C(3) 105.0(3)

loop_
_geom_bond_atom_site_label_1
_geom_bond_atom_site_label_2
_geom_bond_distance
Tc Cl(1) 2.3200(10)
P C(1) 1.801(6)
Tc Cl(2) 2.330(2)
P C(2) 1.813(5)
Tc P 2.524(2)
P C(3) 1.815(6)
